data_4063076
_journal_name_full Organometallics
_journal_year 2004
_chemical_formula_moiety 'C43 H43 N3 Zr'
_chemical_formula_sum 'C43 H43 N3 Zr'
_chemical_formula_weight 693.02
_space_group_IT_number 2
_space_group_name_Hall '-P 1'
_space_group_name_H-M_alt 'P -1'
_symmetry_cell_setting triclinic
_symmetry_Int_Tables_number 2
_symmetry_space_group_name_Hall '-P 1'
_symmetry_space_group_name_H-M 'P -1'
_cell_angle_alpha 83.967(3)
_cell_angle_beta 71.381(4)
_cell_angle_gamma 69.055(3)
_cell_formula_units_Z 2
_cell_length_a 11.3951(11)
_cell_length_b 12.6564(11)
_cell_length_c 14.1142(11)
_cell_measurement_temperature 110(1)
_cell_volume 1801.5(3)
_diffrn_ambient_temperature 110(1)
_exptl_crystal_density_diffrn 1.278
_cod_database_code 4063076

loop_
_symmetry_equiv_pos_as_xyz
'x, y, z'
'-x, -y, -z'

loop_
_atom_site_label
_atom_site_type_symbol
_atom_site_fract_x
_atom_site_fract_y
_atom_site_fract_z
_atom_site_U_iso_or_equiv
_atom_site_adp_type
_atom_site_occupancy
_atom_site_symmetry_multiplicity
_atom_site_calc_flag
_atom_site_refinement_flags
_atom_site_disorder_assembly
_atom_site_disorder_group
Zr Zr 1.162183(13) 0.211434(11) 0.185819(10) 0.01631(4) Uani 1 1 d . . .
N1 N 1.02548(11) 0.13774(10) 0.28298(9) 0.0183(2) Uani 1 1 d . . .
N2 N 1.16695(11) 0.21627(10) 0.33183(8) 0.0184(2) Uani 1 1 d . . .
N3 N 1.06917(11) 0.12891(10) 0.09645(9) 0.0189(2) Uani 1 1 d . . .
C1 C 0.99172(13) 0.14061(11) 0.38309(10) 0.0182(3) Uani 1 1 d . . .
C2 C 0.89070(15) 0.09470(13) 0.42403(11) 0.0241(3) Uani 1 1 d . . .
H2 H 0.852(2) 0.0860(16) 0.4937(15) 0.034(5) Uiso 1 1 d . . .
C3 C 0.86395(15) 0.06337(14) 0.34277(11) 0.0251(3) Uani 1 1 d . . .
H3 H 0.801(2) 0.0301(18) 0.3446(16) 0.042(6) Uiso 1 1 d . . .
C4 C 0.94917(13) 0.09123(12) 0.25514(11) 0.0198(3) Uani 1 1 d . . .
C5 C 1.06709(13) 0.19341(12) 0.42158(10) 0.0181(3) Uani 1 1 d . . .
H5 H 1.1123(17) 0.1379(14) 0.4671(13) 0.019(4) Uiso 1 1 d . . .
C6 C 0.98073(13) 0.08431(12) 0.15030(11) 0.0204(3) Uani 1 1 d . . .
H6 H 0.9429(17) 0.0485(15) 0.1197(13) 0.021(4) Uiso 1 1 d . . .
C7 C 1.27987(13) 0.21995(12) 0.35432(10) 0.0191(3) Uani 1 1 d . . .
C8 C 1.37407(14) 0.11773(13) 0.37306(10) 0.0215(3) Uani 1 1 d . . .
C9 C 1.48140(15) 0.12315(15) 0.39765(12) 0.0278(3) Uani 1 1 d . . .
H9 H 1.542(2) 0.0557(17) 0.4115(14) 0.030(5) Uiso 1 1 d . . .
C10 C 1.49928(15) 0.22524(16) 0.40104(13) 0.0322(4) Uani 1 1 d . . .
H10 H 1.571(2) 0.2247(18) 0.4156(16) 0.044(6) Uiso 1 1 d . . .
C11 C 1.40897(15) 0.32416(15) 0.38045(13) 0.0293(3) Uani 1 1 d . . .
H11 H 1.418(2) 0.3961(17) 0.3820(14) 0.033(5) Uiso 1 1 d . . .
C12 C 1.29764(14) 0.32401(13) 0.35814(11) 0.0229(3) Uani 1 1 d . . .
C13 C 1.36407(16) 0.00367(14) 0.36405(14) 0.0275(3) Uani 1 1 d . . .
H13A H 1.296(3) 0.004(2) 0.3416(19) 0.060(7) Uiso 1 1 d . . .
H13B H 1.351(3) -0.035(2) 0.423(2) 0.076(9) Uiso 1 1 d . . .
H13C H 1.436(3) -0.043(3) 0.321(3) 0.097(11) Uiso 1 1 d . . .
C14 C 1.20138(17) 0.43510(14) 0.33970(15) 0.0304(3) Uani 1 1 d . . .
H14A H 1.131(3) 0.429(2) 0.323(2) 0.076(9) Uiso 1 1 d . . .
H14B H 1.244(3) 0.480(2) 0.296(2) 0.081(9) Uiso 1 1 d . . .
H14C H 1.153(3) 0.475(2) 0.398(2) 0.062(7) Uiso 1 1 d . . .
C15 C 1.11763(13) 0.11339(12) -0.01050(10) 0.0190(3) Uani 1 1 d . . .
C16 C 1.06848(16) 0.19942(13) -0.07324(12) 0.0255(3) Uani 1 1 d . . .
C17 C 1.13484(18) 0.18819(15) -0.17593(12) 0.0298(3) Uani 1 1 d . . .
H17 H 1.104(2) 0.2463(18) -0.2184(16) 0.037(5) Uiso 1 1 d . . .
C18 C 1.24446(16) 0.09460(15) -0.21509(11) 0.0280(3) Uani 1 1 d . . .
H18 H 1.290(2) 0.0940(17) -0.2835(15) 0.035(5) Uiso 1 1 d . . .
C19 C 1.28619(15) 0.00599(14) -0.15358(11) 0.0244(3) Uani 1 1 d . . .
H19 H 1.356(2) -0.0605(17) -0.1811(15) 0.034(5) Uiso 1 1 d . . .
C20 C 1.22331(13) 0.01327(12) -0.05026(10) 0.0201(3) Uani 1 1 d . . .
C21 C 0.9471(2) 0.30218(16) -0.03504(16) 0.0372(4) Uani 1 1 d . . .
H21A H 0.892(2) 0.319(2) -0.0767(19) 0.057(7) Uiso 1 1 d . . .
H21B H 0.971(3) 0.366(3) -0.037(2) 0.080(9) Uiso 1 1 d . . .
H21C H 0.897(3) 0.295(2) 0.028(2) 0.057(7) Uiso 1 1 d . . .
C22 C 1.26469(15) -0.08569(13) 0.01514(12) 0.0245(3) Uani 1 1 d . . .
H22A H 1.265(2) -0.0624(17) 0.0754(16) 0.036(5) Uiso 1 1 d . . .
H22B H 1.348(2) -0.1405(19) -0.0184(16) 0.045(6) Uiso 1 1 d . . .
H22C H 1.2021(19) -0.1238(16) 0.0356(14) 0.028(5) Uiso 1 1 d . . .
C23 C 0.97444(14) 0.30407(12) 0.48120(11) 0.0206(3) Uani 1 1 d . . .
H23A H 1.0298(19) 0.3368(16) 0.4991(14) 0.029(5) Uiso 1 1 d . . .
H23B H 0.9296(17) 0.3552(15) 0.4386(13) 0.019(4) Uiso 1 1 d . . .
C24 C 0.87768(14) 0.28435(12) 0.57708(10) 0.0204(3) Uani 1 1 d . . .
C25 C 0.92181(16) 0.23235(16) 0.65684(12) 0.0308(3) Uani 1 1 d . . .
H25 H 1.010(2) 0.2099(18) 0.6501(16) 0.040(6) Uiso 1 1 d . . .
C26 C 0.83467(18) 0.21524(19) 0.74626(14) 0.0417(5) Uani 1 1 d . . .
H26 H 0.866(2) 0.176(2) 0.7998(19) 0.061(7) Uiso 1 1 d . . .
C27 C 0.70049(18) 0.25063(17) 0.75752(14) 0.0392(4) Uani 1 1 d . . .
H27 H 0.639(2) 0.238(2) 0.8194(18) 0.056(7) Uiso 1 1 d . . .
C28 C 0.65523(16) 0.30135(15) 0.67848(13) 0.0324(4) Uani 1 1 d . . .
H28 H 0.566(2) 0.3244(18) 0.6853(16) 0.045(6) Uiso 1 1 d . . .
C29 C 0.74331(15) 0.31834(13) 0.58845(12) 0.0250(3) Uani 1 1 d . . .
H29 H 0.715(2) 0.3531(17) 0.5365(15) 0.034(5) Uiso 1 1 d . . .
C41 C 1.37772(14) 0.11782(13) 0.09994(12) 0.0233(3) Uani 1 1 d . . .
H41A H 1.3924(19) 0.0579(17) 0.0570(15) 0.034(5) Uiso 1 1 d . . .
H41B H 1.427(2) 0.0957(17) 0.1420(15) 0.035(5) Uiso 1 1 d . . .
C42 C 1.37897(13) 0.22524(13) 0.04852(11) 0.0234(3) Uani 1 1 d . . .
C43 C 1.34154(15) 0.25406(15) -0.03944(12) 0.0286(3) Uani 1 1 d . . .
H43 H 1.326(2) 0.2018(18) -0.0670(15) 0.037(5) Uiso 1 1 d . . .
C44 C 1.32701(17) 0.36029(16) -0.08193(14) 0.0364(4) Uani 1 1 d . . .
H44 H 1.303(2) 0.3759(18) -0.1449(17) 0.046(6) Uiso 1 1 d . . .
C45 C 1.34823(18) 0.44180(16) -0.03735(15) 0.0397(4) Uani 1 1 d . . .
H45 H 1.336(2) 0.5185(19) -0.0653(17) 0.045(6) Uiso 1 1 d . . .
C46 C 1.38439(17) 0.41613(16) 0.04952(15) 0.0372(4) Uani 1 1 d . . .
H46 H 1.401(2) 0.4673(18) 0.0803(16) 0.041(6) Uiso 1 1 d . . .
C47 C 1.39846(15) 0.31006(14) 0.09272(13) 0.0282(3) Uani 1 1 d . . .
H47 H 1.4229(18) 0.2937(15) 0.1503(14) 0.026(5) Uiso 1 1 d . . .
C51 C 1.05470(15) 0.39635(13) 0.15453(12) 0.0246(3) Uani 1 1 d . . .
H51A H 1.109(2) 0.4420(17) 0.1483(16) 0.040(6) Uiso 1 1 d . . .
H51B H 1.044(2) 0.3861(18) 0.0915(16) 0.040(6) Uiso 1 1 d . . .
C52 C 0.92338(14) 0.44636(12) 0.22979(11) 0.0222(3) Uani 1 1 d . . .
C53 C 0.89551(16) 0.53794(13) 0.29167(12) 0.0273(3) Uani 1 1 d . . .
H53 H 0.9625(19) 0.5735(16) 0.2825(14) 0.029(5) Uiso 1 1 d . . .
C54 C 0.77434(17) 0.58253(15) 0.36392(13) 0.0322(3) Uani 1 1 d . . .
H54 H 0.760(2) 0.6435(18) 0.4010(16) 0.038(5) Uiso 1 1 d . . .
C55 C 0.67589(16) 0.53741(16) 0.37682(13) 0.0347(4) Uani 1 1 d . . .
H55 H 0.593(2) 0.5709(17) 0.4238(15) 0.037(5) Uiso 1 1 d . . .
C56 C 0.70093(16) 0.44698(16) 0.31703(13) 0.0331(4) Uani 1 1 d . . .
H56 H 0.636(2) 0.4148(19) 0.3217(17) 0.048(6) Uiso 1 1 d . . .
C57 C 0.82233(15) 0.40178(14) 0.24484(12) 0.0262(3) Uani 1 1 d . . .
H57 H 0.8362(18) 0.3390(16) 0.2054(14) 0.027(5) Uiso 1 1 d . . .

loop_
_atom_site_aniso_label
_atom_site_aniso_U_11
_atom_site_aniso_U_22
_atom_site_aniso_U_33
_atom_site_aniso_U_23
_atom_site_aniso_U_13
_atom_site_aniso_U_12
Zr 0.01306(6) 0.01836(6) 0.01697(6) -0.00136(4) -0.00180(4) -0.00680(4)
N1 0.0159(5) 0.0218(6) 0.0188(5) -0.0010(4) -0.0040(4) -0.0090(4)
N2 0.0154(5) 0.0231(6) 0.0179(5) -0.0024(4) -0.0022(4) -0.0098(4)
N3 0.0156(5) 0.0216(6) 0.0187(5) -0.0012(4) -0.0047(4) -0.0056(4)
C1 0.0164(6) 0.0178(6) 0.0191(6) -0.0015(5) -0.0028(5) -0.0063(5)
C2 0.0228(7) 0.0289(7) 0.0218(7) -0.0030(6) -0.0002(6) -0.0152(6)
C3 0.0214(7) 0.0310(8) 0.0259(7) -0.0044(6) -0.0017(6) -0.0158(6)
C4 0.0154(6) 0.0225(7) 0.0229(6) -0.0032(5) -0.0040(5) -0.0089(5)
C5 0.0166(6) 0.0209(6) 0.0170(6) -0.0014(5) -0.0027(5) -0.0083(5)
C6 0.0153(6) 0.0229(7) 0.0238(7) -0.0042(5) -0.0054(5) -0.0065(5)
C7 0.0161(6) 0.0252(7) 0.0165(6) -0.0036(5) -0.0022(5) -0.0090(5)
C8 0.0177(6) 0.0278(7) 0.0182(6) -0.0026(5) -0.0022(5) -0.0090(5)
C9 0.0187(6) 0.0371(9) 0.0260(7) -0.0047(6) -0.0070(6) -0.0062(6)
C10 0.0193(7) 0.0457(10) 0.0355(9) -0.0124(7) -0.0080(7) -0.0125(7)
C11 0.0220(7) 0.0364(9) 0.0329(8) -0.0127(7) -0.0033(6) -0.0149(6)
C12 0.0188(6) 0.0269(7) 0.0227(7) -0.0074(6) -0.0006(5) -0.0104(5)
C13 0.0222(7) 0.0251(7) 0.0338(8) 0.0025(7) -0.0075(7) -0.0081(6)
C14 0.0262(7) 0.0241(7) 0.0417(9) -0.0072(7) -0.0057(7) -0.0114(6)
C15 0.0182(6) 0.0225(6) 0.0186(6) -0.0014(5) -0.0064(5) -0.0085(5)
C16 0.0281(7) 0.0246(7) 0.0263(7) 0.0003(6) -0.0126(6) -0.0083(6)
C17 0.0395(9) 0.0329(8) 0.0242(7) 0.0069(6) -0.0162(7) -0.0168(7)
C18 0.0306(8) 0.0402(9) 0.0187(7) -0.0008(6) -0.0052(6) -0.0202(7)
C19 0.0196(6) 0.0324(8) 0.0229(7) -0.0060(6) -0.0038(6) -0.0115(6)
C20 0.0176(6) 0.0236(7) 0.0213(6) -0.0027(5) -0.0057(5) -0.0091(5)
C21 0.0428(10) 0.0285(9) 0.0353(10) -0.0014(7) -0.0212(9) 0.0022(7)
C22 0.0220(7) 0.0231(7) 0.0267(7) -0.0010(6) -0.0070(6) -0.0055(6)
C23 0.0206(6) 0.0204(6) 0.0196(6) -0.0031(5) -0.0024(5) -0.0079(5)
C24 0.0198(6) 0.0198(6) 0.0194(6) -0.0033(5) -0.0021(5) -0.0066(5)
C25 0.0199(7) 0.0443(10) 0.0217(7) 0.0004(7) -0.0045(6) -0.0051(7)
C26 0.0289(8) 0.0603(12) 0.0231(8) 0.0100(8) -0.0054(7) -0.0053(8)
C27 0.0269(8) 0.0495(11) 0.0270(8) 0.0092(8) 0.0018(7) -0.0081(8)
C28 0.0182(7) 0.0370(9) 0.0342(8) 0.0042(7) -0.0026(6) -0.0064(6)
C29 0.0207(7) 0.0268(7) 0.0248(7) 0.0034(6) -0.0069(6) -0.0060(6)
C41 0.0162(6) 0.0254(7) 0.0252(7) -0.0020(6) -0.0026(6) -0.0062(5)
C42 0.0127(6) 0.0290(7) 0.0246(7) -0.0031(6) 0.0016(5) -0.0081(5)
C43 0.0205(7) 0.0363(9) 0.0286(8) -0.0002(7) -0.0032(6) -0.0129(6)
C44 0.0257(8) 0.0438(10) 0.0354(9) 0.0108(8) -0.0059(7) -0.0127(7)
C45 0.0278(8) 0.0325(9) 0.0476(11) 0.0087(8) 0.0018(8) -0.0114(7)
C46 0.0269(8) 0.0312(9) 0.0479(10) -0.0096(8) 0.0050(7) -0.0152(7)
C47 0.0203(7) 0.0320(8) 0.0290(8) -0.0071(6) 0.0000(6) -0.0099(6)
C51 0.0196(6) 0.0235(7) 0.0264(7) 0.0011(6) -0.0018(6) -0.0073(6)
C52 0.0172(6) 0.0211(6) 0.0240(7) 0.0042(5) -0.0049(5) -0.0039(5)
C53 0.0235(7) 0.0222(7) 0.0320(8) 0.0024(6) -0.0073(6) -0.0045(6)
C54 0.0290(8) 0.0273(8) 0.0304(8) -0.0021(7) -0.0066(7) 0.0005(6)
C55 0.0200(7) 0.0431(10) 0.0259(8) 0.0048(7) -0.0007(6) -0.0002(7)
C56 0.0186(7) 0.0428(10) 0.0354(9) 0.0108(7) -0.0076(7) -0.0111(7)
C57 0.0209(7) 0.0289(8) 0.0288(7) 0.0032(6) -0.0081(6) -0.0087(6)

loop_
_geom_bond_atom_site_label_1
_geom_bond_atom_site_label_2
_geom_bond_distance
_geom_bond_site_symmetry_2
_geom_bond_publ_flag
Zr N2 2.0867(12) . ?
Zr N1 2.1408(11) . ?
Zr C41 2.2860(14) . ?
Zr C51 2.2916(15) . ?
Zr N3 2.3932(12) . ?
Zr C42 2.6588(13) . ?
N1 C1 1.3414(17) . ?
N1 C4 1.3747(17) . ?
N2 C7 1.4371(17) . ?
N2 C5 1.4904(17) . ?
N3 C6 1.3189(18) . ?
N3 C15 1.4404(17) . ?
C1 C2 1.4070(18) . ?
C1 C5 1.5046(19) . ?
C2 C3 1.404(2) . ?
C2 H2 0.95(2) . ?
C3 C4 1.408(2) . ?
C3 H3 0.95(2) . ?
C4 C6 1.411(2) . ?
C5 C23 1.5516(19) . ?
C5 H5 1.015(17) . ?
C6 H6 0.937(18) . ?
C7 C12 1.411(2) . ?
C7 C8 1.419(2) . ?
C8 C9 1.399(2) . ?
C8 C13 1.509(2) . ?
C9 C10 1.386(2) . ?
C9 H9 0.94(2) . ?
C10 C11 1.380(3) . ?
C10 H10 0.90(2) . ?
C11 C12 1.402(2) . ?
C11 H11 0.95(2) . ?
C12 C14 1.500(2) . ?
C13 H13A 0.93(3) . ?
C13 H13B 0.91(3) . ?
C13 H13C 0.90(3) . ?
C14 H14A 0.94(3) . ?
C14 H14B 0.94(3) . ?
C14 H14C 0.91(3) . ?
C15 C16 1.400(2) . ?
C15 C20 1.413(2) . ?
C16 C17 1.400(2) . ?
C16 C21 1.510(2) . ?
C17 C18 1.381(2) . ?
C17 H17 0.94(2) . ?
C18 C19 1.384(2) . ?
C18 H18 0.94(2) . ?
C19 C20 1.401(2) . ?
C19 H19 0.94(2) . ?
C20 C22 1.502(2) . ?
C21 H21A 0.95(3) . ?
C21 H21B 0.94(3) . ?
C21 H21C 0.91(3) . ?
C22 H22A 0.93(2) . ?
C22 H22B 0.96(2) . ?
C22 H22C 0.953(19) . ?
C23 C24 1.5107(19) . ?
C23 H23A 0.971(19) . ?
C23 H23B 0.959(18) . ?
C24 C25 1.387(2) . ?
C24 C29 1.394(2) . ?
C25 C26 1.386(2) . ?
C25 H25 0.92(2) . ?
C26 C27 1.391(3) . ?
C26 H26 0.96(3) . ?
C27 C28 1.379(3) . ?
C27 H27 0.97(2) . ?
C28 C29 1.397(2) . ?
C28 H28 0.93(2) . ?
C29 H29 0.90(2) . ?
C41 C42 1.475(2) . ?
C41 H41A 0.95(2) . ?
C41 H41B 0.90(2) . ?
C42 C43 1.410(2) . ?
C42 C47 1.411(2) . ?
C43 C44 1.389(2) . ?
C43 H43 0.89(2) . ?
C44 C45 1.389(3) . ?
C44 H44 0.99(2) . ?
C45 C46 1.386(3) . ?
C45 H45 0.99(2) . ?
C46 C47 1.391(3) . ?
C46 H46 0.92(2) . ?
C47 H47 0.921(19) . ?
C51 C52 1.489(2) . ?
C51 H51A 0.97(2) . ?
C51 H51B 0.96(2) . ?
C52 C57 1.404(2) . ?
C52 C53 1.407(2) . ?
C53 C54 1.389(2) . ?
C53 H53 0.986(19) . ?
C54 C55 1.387(3) . ?
C54 H54 0.91(2) . ?
C55 C56 1.385(3) . ?
C55 H55 0.94(2) . ?
C56 C57 1.391(2) . ?
C56 H56 0.95(2) . ?
C57 H57 0.955(19) . ?
